data_4341255
loop_
_publ_author_name
'Bae, Su-Whan'
'Kim, Choong-Yeol'
'Lee, Dong Woo'
'Ok, Kang Min'

_publ_section_title
;
 Cooperative Effects of Cation Size and Variable Coordination Modes of
 Te(4+) on the Frameworks of New Alkali Metal Indium Tellurites,
 NaIn(TeO3)2, KIn(TeO3)2, RbInTe3O8, and CsInTe3O8.
;
_journal_issue 20
_journal_name_full 'Inorganic chemistry'
_journal_page_first 11328
_journal_page_last 11334
_journal_paper_doi 10.1021/ic502108a
_journal_volume 53
_journal_year 2014
_chemical_formula_sum 'In K O6 Te2'
_chemical_formula_weight 505.12
_chemical_name_systematic
;
 ?
;
_space_group_IT_number 62
_symmetry_cell_setting orthorhombic
_symmetry_space_group_name_Hall '-P 2ac 2n'
_symmetry_space_group_name_H-M 'P n m a'
_atom_sites_solution_primary direct
_atom_sites_solution_secondary difmap
_cell_angle_alpha 90
_cell_angle_beta 90
_cell_angle_gamma 90
_cell_formula_units_Z 4
_cell_length_a 13.3038(2)
_cell_length_b 5.8336(10)
_cell_length_c 8.2510(10)
_cell_measurement_temperature 298.0(2)
_cell_volume 640.35(13)
_computing_structure_refinement 'SHELXL-97 (Sheldrick, 1997)'
_diffrn_ambient_temperature 298.0(2)
_diffrn_measured_fraction_theta_full 1
_diffrn_measured_fraction_theta_max 1
_diffrn_measurement_device_type 'Bruker SMART BREEZE'
_diffrn_measurement_method CCD
_diffrn_radiation_monochromator graphite
_diffrn_radiation_type MoK\a
_diffrn_radiation_wavelength 0.71073
_diffrn_reflns_av_R_equivalents 0.0566
_diffrn_reflns_av_unetI/netI 0.0256
_diffrn_reflns_limit_h_max 17
_diffrn_reflns_limit_h_min -17
_diffrn_reflns_limit_k_max 7
_diffrn_reflns_limit_k_min -7
_diffrn_reflns_limit_l_max 8
_diffrn_reflns_limit_l_min -11
_diffrn_reflns_number 6913
_diffrn_reflns_theta_full 28.26
_diffrn_reflns_theta_max 28.26
_diffrn_reflns_theta_min 2.9
_exptl_absorpt_coefficient_mu 13.24
_exptl_absorpt_correction_T_max 0.79
_exptl_absorpt_correction_T_min 0.71
_exptl_absorpt_correction_type empirical
_exptl_absorpt_process_details
; 
 SADABS(Blessing, 1995) 
;
_exptl_crystal_colour Colorless
_exptl_crystal_density_diffrn 5.240
_exptl_crystal_density_method 'not measured'
_exptl_crystal_description Plate
_exptl_crystal_F_000 880
_exptl_crystal_size_max 0.042
_exptl_crystal_size_mid 0.022
_exptl_crystal_size_min 0.018
_refine_diff_density_max 0.943
_refine_diff_density_min -0.72
_refine_diff_density_rms 0.198
_refine_ls_extinction_coef 0.0150(4)
_refine_ls_extinction_expression Fc^*^=kFc[1+0.001xFc^2^\l^3^/sin(2\q)]^-1/4^
_refine_ls_extinction_method SHELXL
_refine_ls_goodness_of_fit_ref 1.1
_refine_ls_matrix_type full
_refine_ls_number_parameters 56
_refine_ls_number_reflns 867
_refine_ls_number_restraints 0
_refine_ls_restrained_S_all 1.1
_refine_ls_R_factor_all 0.0191
_refine_ls_R_factor_gt 0.0169
_refine_ls_shift/su_max 0.001
_refine_ls_shift/su_mean 0
_refine_ls_structure_factor_coef Fsqd
_refine_ls_weighting_details 'calc w=1/[\s^2^(Fo^2^)+(0.0202P)^2^+0.0000P] where P=(Fo^2^+2Fc^2^)/3'
_refine_ls_weighting_scheme calc
_refine_ls_wR_factor_gt 0.0426
_refine_ls_wR_factor_ref 0.0433
_reflns_number_gt 799
_reflns_number_total 867
_reflns_threshold_expression >2s\(I)
_cod_data_source_file ic502108a_si_002.cif
_cod_data_source_block KInTe2O6
_cod_depositor_comments
;
The following automatic conversions were performed:

'_symmetry_cell_setting' value 'Orthorhombic' changed to
'orthorhombic' according to
/home/saulius/struct/COD-crude-data--automatic-downloads/rss-feeds/ACS/lib/dictionaries/cif_core.dic
dictionary named 'cif_core.dic' version 2.4.2 from
2011-04-26.

'_exptl_absorpt_correction_type' value 'EMPIRICAL'
changed to 'empirical' according to
/home/saulius/struct/COD-crude-data--automatic-downloads/rss-feeds/ACS/lib/dictionaries/cif_core.dic
dictionary named 'cif_core.dic' version 2.4.2 from 2011-04-26.

Automatic conversion script
Id: cif_fix_values 2827 2014-09-09 07:05:25Z andrius 

 Adding full bibliography for 4341254--4341257.cif.
;
_cod_original_sg_symbol_H-M Pnma
_cod_database_code 4341255

loop_
_symmetry_equiv_pos_as_xyz
'x, y, z'
'-x+1/2, -y, z+1/2'
'-x, y+1/2, -z'
'x+1/2, -y+1/2, -z+1/2'
'-x, -y, -z'
'x-1/2, y, -z-1/2'
'x, -y-1/2, z'
'-x-1/2, y-1/2, z-1/2'

loop_
_atom_site_label
_atom_site_type_symbol
_atom_site_fract_x
_atom_site_fract_y
_atom_site_fract_z
_atom_site_U_iso_or_equiv
_atom_site_adp_type
_atom_site_occupancy
_atom_site_symmetry_multiplicity
_atom_site_calc_flag
_atom_site_refinement_flags
Te1 Te 0.30259(2) -0.25 0.48908(3) 0.01164(11) Uani 1 2 d S
Te2 Te 0.07518(2) -0.25 0.78599(3) 0.01039(11) Uani 1 2 d S
In1 In 0.40741(2) 0.25 0.71222(3) 0.00965(11) Uani 1 2 d S
K1 K 0.13060(9) 0.25 0.49500(11) 0.0179(2) Uani 1 2 d S
O1 O 0.29865(16) -0.0056(4) 0.6338(3) 0.0200(5) Uani 1 1 d .
O2 O 0.1639(2) -0.25 0.4482(3) 0.0150(6) Uani 1 2 d S
O3 O 0.00599(15) -0.0072(3) 0.6937(3) 0.0142(5) Uani 1 1 d .
O4 O 0.0123(3) -0.25 0.9882(3) 0.0153(7) Uani 1 2 d S

loop_
_atom_site_aniso_label
_atom_site_aniso_U_11
_atom_site_aniso_U_22
_atom_site_aniso_U_33
_atom_site_aniso_U_23
_atom_site_aniso_U_13
_atom_site_aniso_U_12
Te1 0.01056(17) 0.01084(17) 0.01352(17) 0 -0.00013(10) 0
Te2 0.01018(17) 0.00888(17) 0.01211(18) 0 -0.00101(10) 0
In1 0.01057(17) 0.00838(18) 0.01000(19) 0 0.00011(11) 0
K1 0.0185(6) 0.0155(5) 0.0197(6) 0 -0.0024(4) 0
O1 0.0161(12) 0.0152(12) 0.0286(13) -0.0075(9) -0.0016(10) -0.0031(8)
O2 0.0132(16) 0.0189(16) 0.0128(15) 0 -0.0037(12) 0
O3 0.0190(13) 0.0096(11) 0.0141(12) 0.0014(8) 0.0024(8) 0.0051(9)
O4 0.0185(18) 0.0193(17) 0.0081(15) 0 0.0008(11) 0

loop_
_atom_type_symbol
_atom_type_description
_atom_type_scat_dispersion_real
_atom_type_scat_dispersion_imag
_atom_type_scat_source
O O 0.0106 0.006 'International Tables Vol C Tables 4.2.6.8 and 6.1.1.4'
K K 0.2009 0.2494 'International Tables Vol C Tables 4.2.6.8 and 6.1.1.4'
In In -0.7276 1.31 'International Tables Vol C Tables 4.2.6.8 and 6.1.1.4'
Te Te -0.5308 1.6751 'International Tables Vol C Tables 4.2.6.8 and 6.1.1.4'

loop_
_geom_angle_atom_site_label_1
_geom_angle_atom_site_label_2
_geom_angle_atom_site_label_3
_geom_angle
_geom_angle_site_symmetry_1
_geom_angle_site_symmetry_3
O1 Te1 O1 100.07(14) . 7
O1 Te1 O2 95.03(9) . .
O1 Te1 O2 95.03(9) 7 .
O1 Te1 K1 125.25(7) . 1_545
O1 Te1 K1 51.03(7) 7 1_545
O2 Te1 K1 52.79(2) . 1_545
O1 Te1 K1 51.03(7) . .
O1 Te1 K1 125.25(7) 7 .
O2 Te1 K1 52.79(2) . .
K1 Te1 K1 103.76(3) 1_545 .
O3 Te2 O3 99.72(13) 7 .
O3 Te2 O4 98.31(10) 7 .
O3 Te2 O4 98.31(10) . .
O3 Te2 K1 49.86(6) 7 5_556
O3 Te2 K1 49.86(6) . 5_556
O4 Te2 K1 103.63(11) . 5_556
O3 Te2 K1 42.24(7) 7 1_545
O3 Te2 K1 114.72(7) . 1_545
O4 Te2 K1 130.05(2) . 1_545
K1 Te2 K1 75.11(2) 5_556 1_545
O3 Te2 K1 114.72(7) 7 .
O3 Te2 K1 42.24(7) . .
O4 Te2 K1 130.05(2) . .
K1 Te2 K1 75.11(2) 5_556 .
K1 Te2 K1 98.54(2) 1_545 .
O4 In1 O3 90.42(9) 2_554 4_556
O4 In1 O3 90.42(9) 2_554 6_657
O3 In1 O3 89.11(10) 4_556 6_657
O4 In1 O2 175.96(13) 2_554 2
O3 In1 O2 86.71(9) 4_556 2
O3 In1 O2 86.71(9) 6_657 2
O4 In1 O1 94.31(9) 2_554 .
O3 In1 O1 175.13(8) 4_556 .
O3 In1 O1 92.01(8) 6_657 .
O2 In1 O1 88.63(9) 2 .
O4 In1 O1 94.31(9) 2_554 7_565
O3 In1 O1 92.01(8) 4_556 7_565
O3 In1 O1 175.13(8) 6_657 7_565
O2 In1 O1 88.63(9) 2 7_565
O1 In1 O1 86.49(12) . 7_565
O4 In1 K1 127.09(3) 2_554 2_565
O3 In1 K1 46.74(6) 4_556 2_565
O3 In1 K1 113.62(6) 6_657 2_565
O2 In1 K1 52.03(2) 2 2_565
O1 In1 K1 128.69(6) . 2_565
O1 In1 K1 64.20(6) 7_565 2_565
O4 In1 K1 127.09(3) 2_554 2
O3 In1 K1 113.62(6) 4_556 2
O3 In1 K1 46.74(6) 6_657 2
O2 In1 K1 52.03(2) 2 2
O1 In1 K1 64.20(6) . 2
O1 In1 K1 128.69(6) 7_565 2
K1 In1 K1 101.40(2) 2_565 2
O4 In1 K1 99.11(9) 2_554 6_657
O3 In1 K1 45.20(5) 4_556 6_657
O3 In1 K1 45.20(5) 6_657 6_657
O2 In1 K1 76.86(8) 2 6_657
O1 In1 K1 134.71(6) . 6_657
O1 In1 K1 134.71(6) 7_565 6_657
K1 In1 K1 73.35(2) 2_565 6_657
K1 In1 K1 73.35(2) 2 6_657
O4 In1 K1 94.07(9) 2_554 .
O3 In1 K1 135.25(5) 4_556 .
O3 In1 K1 135.25(5) 6_657 .
O2 In1 K1 89.96(9) 2 .
O1 In1 K1 43.28(6) . .
O1 In1 K1 43.28(6) 7_565 .
K1 In1 K1 98.642(14) 2_565 .
K1 In1 K1 98.642(14) 2 .
K1 In1 K1 166.821(19) 6_657 .
O3 K1 O3 65.52(8) . 7_565
O3 K1 O3 70.42(8) . 5_556
O3 K1 O3 102.48(6) 7_565 5_556
O3 K1 O3 102.48(6) . 3_556
O3 K1 O3 70.42(8) 7_565 3_556
O3 K1 O3 61.24(8) 5_556 3_556
O3 K1 O1 120.13(7) . 7_565
O3 K1 O1 87.11(6) 7_565 7_565
O3 K1 O1 168.41(7) 5_556 7_565
O3 K1 O1 117.37(6) 3_556 7_565
O3 K1 O1 87.11(6) . .
O3 K1 O1 120.13(7) 7_565 .
O3 K1 O1 117.37(6) 5_556 .
O3 K1 O1 168.41(7) 3_556 .
O1 K1 O1 61.38(9) 7_565 .
O3 K1 O2 134.13(8) . 1_565
O3 K1 O2 68.62(7) 7_565 1_565
O3 K1 O2 121.59(8) 5_556 1_565
O3 K1 O2 61.67(7) 3_556 1_565
O1 K1 O2 55.70(7) 7_565 1_565
O1 K1 O2 115.93(8) . 1_565
O3 K1 O2 68.62(7) . .
O3 K1 O2 134.13(8) 7_565 .
O3 K1 O2 61.67(7) 5_556 .
O3 K1 O2 121.59(8) 3_556 .
O1 K1 O2 115.93(8) 7_565 .
O1 K1 O2 55.70(7) . .
O2 K1 O2 157.20(12) 1_565 .
O3 K1 Te2 85.75(5) . 5_556
O3 K1 Te2 85.75(5) 7_565 5_556
O3 K1 Te2 30.62(4) 5_556 5_556
O3 K1 Te2 30.62(4) 3_556 5_556
O1 K1 Te2 146.87(5) 7_565 5_556
O1 K1 Te2 146.87(5) . 5_556
O2 K1 Te2 91.71(6) 1_565 5_556
O2 K1 Te2 91.71(6) . 5_556
O3 K1 Te1 143.37(5) . 1_565
O3 K1 Te1 87.19(4) 7_565 1_565
O3 K1 Te1 142.81(5) 5_556 1_565
O3 K1 Te1 89.73(4) 3_556 1_565
O1 K1 Te1 29.68(4) 7_565 1_565
O1 K1 Te1 86.24(5) . 1_565
O2 K1 Te1 30.13(6) 1_565 1_565
O2 K1 Te1 132.65(7) . 1_565
Te2 K1 Te1 117.546(16) 5_556 1_565
O3 K1 Te1 87.19(4) . .
O3 K1 Te1 143.37(5) 7_565 .
O3 K1 Te1 89.73(4) 5_556 .
O3 K1 Te1 142.81(5) 3_556 .
O1 K1 Te1 86.24(5) 7_565 .
O1 K1 Te1 29.68(4) . .
O2 K1 Te1 132.65(7) 1_565 .
O2 K1 Te1 30.13(6) . .
Te2 K1 Te1 117.545(16) 5_556 .
Te1 K1 Te1 103.76(3) 1_565 .
O3 K1 In1 82.36(4) . 2_554
O3 K1 In1 134.80(5) 7_565 2_554
O3 K1 In1 34.06(4) 5_556 2_554
O3 K1 In1 87.70(5) 3_556 2_554
O1 K1 In1 137.76(6) 7_565 2_554
O1 K1 In1 87.15(4) . 2_554
O2 K1 In1 134.28(6) 1_565 2_554
O2 K1 In1 35.02(6) . 2_554
Te2 K1 In1 59.840(15) 5_556 2_554
Te1 K1 In1 133.11(3) 1_565 2_554
Te1 K1 In1 57.713(9) . 2_554
Te1 O1 In1 134.20(11) . .
Te1 O1 K1 99.28(9) . .
In1 O1 K1 106.01(9) . .
Te1 O2 In1 126.36(16) . 2_554
Te1 O2 K1 97.08(7) . .
In1 O2 K1 92.95(6) 2_554 .
Te1 O2 K1 97.08(7) . 1_545
In1 O2 K1 92.95(6) 2_554 1_545
K1 O2 K1 157.20(12) . 1_545
Te2 O3 In1 133.79(12) . 6_557
Te2 O3 K1 111.07(9) . .
In1 O3 K1 101.63(7) 6_557 .
Te2 O3 K1 99.52(7) . 5_556
In1 O3 K1 99.19(8) 6_557 5_556
K1 O3 K1 109.58(8) . 5_556
Te2 O4 In1 123.35(19) . 2

loop_
_geom_bond_atom_site_label_1
_geom_bond_atom_site_label_2
_geom_bond_distance
_geom_bond_site_symmetry_2
Te1 O1 1.860(2) .
Te1 O1 1.860(2) 7
Te1 O2 1.875(3) .
Te1 K1 3.7075(7) 1_545
Te1 K1 3.7075(7) .
Te2 O3 1.8528(19) 7
Te2 O3 1.8528(19) .
Te2 O4 1.867(3) .
Te2 K1 3.5875(11) 5_556
Te2 K1 3.8491(6) 1_545
Te2 K1 3.8491(6) .
In1 O4 2.135(3) 2_554
In1 O3 2.1386(19) 4_556
In1 O3 2.1386(19) 6_657
In1 O2 2.166(3) 2
In1 O1 2.176(2) .
In1 O1 2.176(2) 7_565
In1 K1 3.7693(6) 2_565
In1 K1 3.7693(6) 2
In1 K1 3.8278(11) 6_657
In1 K1 4.0956(11) .
K1 O3 2.773(2) .
K1 O3 2.773(2) 7_565
K1 O3 2.781(2) 5_556
K1 O3 2.781(2) 3_556
K1 O1 2.921(2) 7_565
K1 O1 2.921(2) .
K1 O2 2.9755(7) 1_565
K1 O2 2.9755(7) .
K1 Te2 3.5875(11) 5_556
K1 Te1 3.7075(7) 1_565
K1 In1 3.7693(6) 2_554
O2 In1 2.166(3) 2_554
O2 K1 2.9755(7) 1_545
O3 In1 2.1386(19) 6_557
O3 K1 2.781(2) 5_556
O4 In1 2.135(3) 2
